data_2243787
loop_
_publ_author_name
'Mohamed, Shaaban K.'
'Elgarhy, Sahar M. I.'
'Hassan, Alaa A.'
'Demirta\,s, G\"une\,s'
'Mague, Joel. T.'
'Ramli, Youssef'

_publ_section_title
;
 Crystal structure of
 (<i>E</i>)-1-(3-benzyl-5-phenyl-1,3-thiazol-2-ylidene)-2-[(<i>E</i>)-1,2,3,4-tetrahydronaphthalen-1-ylidene]hydrazin-1-ium
 bromide
;
_journal_coeditor_code HB7963
_journal_issue 4
_journal_name_full 'Acta Crystallographica Section E'
_journal_page_first 420
_journal_page_last 423
_journal_paper_doi 10.1107/S2056989021002863
_journal_volume 77
_journal_year 2021
_chemical_absolute_configuration ad
_chemical_formula_iupac 'C26 H24 N3 S +, Br -'
_chemical_formula_moiety 'C26 H24 N3 S +, Br -'
_chemical_formula_sum 'C26 H24 Br N3 S'
_chemical_formula_weight 490.45
_chemical_name_systematic
;(<i>E</i>)-1-(3-Benzyl-5-phenyl-1,3-thiazol-2-ylidene)-2-[(<i>E</i>)-1,2,3,4-tetrahydronaphthalen-1-ylidene]hydrazin-1-ium
bromide
;
_space_group_crystal_system monoclinic
_space_group_IT_number 9
_space_group_name_Hall 'C -2yc'
_space_group_name_H-M_alt 'C 1 c 1'
_atom_sites_solution_hydrogens mixed
_atom_sites_solution_primary dual
_atom_sites_solution_secondary difmap
_audit_creation_method SHELXL-2018/3
_cell_angle_alpha 90
_cell_angle_beta 108.773(2)
_cell_angle_gamma 90
_cell_formula_units_Z 4
_cell_length_a 14.5474(7)
_cell_length_b 17.8777(8)
_cell_length_c 9.0803(4)
_cell_measurement_reflns_used 9847
_cell_measurement_temperature 150(2)
_cell_measurement_theta_max 30.516
_cell_measurement_theta_min 2.616
_cell_volume 2235.92(18)
_computing_cell_refinement
;
<i>SAINT</i> (Bruker, 2020)
;
_computing_data_collection
;
<i>APEX3</i> (Bruker, 2020)
;
_computing_data_reduction
;
<i>SAINT</i> (Bruker, 2020)
;
_computing_molecular_graphics
;
<i>DIAMOND</i> (Brandenburg & Putz, 2012)
;
_computing_publication_material
;
<i>SHELXTL</i> (Sheldrick, 2008)
;
_computing_structure_refinement
;
<i>SHELXL2018/1</i> (Sheldrick, 2015<i>b</i>)
;
_computing_structure_solution
;
<i>SHELXT</i> (Sheldrick, 2015<i>a</i>)
;
_diffrn_ambient_temperature 150(2)
_diffrn_detector_area_resol_mean 7.3910
_diffrn_measured_fraction_theta_full 0.998
_diffrn_measured_fraction_theta_max 0.997
_diffrn_measurement_device_type 'Bruker D8 QUEST PHOTON 3 diffractometer'
_diffrn_measurement_method '\f and \w scans'
_diffrn_radiation_monochromator graphite
_diffrn_radiation_type MoK\a
_diffrn_radiation_wavelength 0.71073
_diffrn_reflns_av_R_equivalents 0.0263
_diffrn_reflns_av_unetI/netI 0.0335
_diffrn_reflns_limit_h_max 20
_diffrn_reflns_limit_h_min -20
_diffrn_reflns_limit_k_max 25
_diffrn_reflns_limit_k_min -25
_diffrn_reflns_limit_l_max 12
_diffrn_reflns_limit_l_min -12
_diffrn_reflns_number 48057
_diffrn_reflns_theta_full 30.550
_diffrn_reflns_theta_max 30.559
_diffrn_reflns_theta_min 2.616
_diffrn_source 'fine-focus sealed tube'
_exptl_absorpt_coefficient_mu 1.951
_exptl_absorpt_correction_T_max 0.89
_exptl_absorpt_correction_T_min 0.69
_exptl_absorpt_correction_type numerical
_exptl_absorpt_process_details
;
(<i>SADABS</i>; Krause <i>et al.</i>, 2015)
;
_exptl_crystal_colour colourless
_exptl_crystal_density_diffrn 1.457
_exptl_crystal_density_method 'not measured'
_exptl_crystal_description column
_exptl_crystal_F_000 1008
_exptl_crystal_size_max 0.223
_exptl_crystal_size_mid 0.116
_exptl_crystal_size_min 0.061
_refine_diff_density_max 0.556
_refine_diff_density_min -0.220
_refine_ls_abs_structure_details
;
Parsons <i>et al.</i> (2013)
;
_refine_ls_abs_structure_Flack 0.0130(18)
_refine_ls_extinction_method none
_refine_ls_goodness_of_fit_ref 1.026
_refine_ls_hydrogen_treatment constr
_refine_ls_matrix_type full
_refine_ls_number_parameters 280
_refine_ls_number_reflns 6797
_refine_ls_number_restraints 2
_refine_ls_restrained_S_all 1.026
_refine_ls_R_factor_all 0.0246
_refine_ls_R_factor_gt 0.0227
_refine_ls_shift/su_max 0.000
_refine_ls_shift/su_mean 0.000
_refine_ls_structure_factor_coef Fsqd
_refine_ls_weighting_details 'w=1/[\s^2^(Fo^2^)+(0.0262P)^2^] where P=(Fo^2^+2Fc^2^)/3'
_refine_ls_weighting_scheme calc
_refine_ls_wR_factor_gt 0.0514
_refine_ls_wR_factor_ref 0.0520
_reflns_number_gt 6460
_reflns_number_total 6797
_reflns_threshold_expression 'I > 2\s(I)'
_cod_data_source_file hb7963sup1.cif
_cod_data_source_block I
_cod_original_sg_symbol_H-M 'C c'
_cod_database_code 2243787
_shelx_space_group_comment
;
The symmetry employed for this shelxl refinement is uniquely defined
by the following loop, which should always be used as a source of
symmetry information in preference to the above space-group names.
They are only intended as comments.
;
_shelx_estimated_absorpt_t_min 0.670
_shelx_estimated_absorpt_t_max 0.890

loop_
_space_group_symop_operation_xyz
'x, y, z'
'x, -y, z+1/2'
'x+1/2, y+1/2, z'
'x+1/2, -y+1/2, z+1/2'

loop_
_atom_site_type_symbol
_atom_site_label
_atom_site_fract_x
_atom_site_fract_y
_atom_site_fract_z
_atom_site_U_iso_or_equiv
_atom_site_adp_type
_atom_site_calc_flag
_atom_site_occupancy
_atom_site_disorder_assembly
_atom_site_disorder_group
Br Br1 0.44542(2) 0.28839(2) 0.58421(2) 0.02486(6) Uani d 1 . .
S S1 0.49752(4) 0.46885(3) 0.48367(6) 0.02090(10) Uani d 1 . .
N N1 0.62223(12) 0.54541(10) 0.3655(2) 0.0209(3) Uani d 1 . .
N N2 0.55946(13) 0.59721(10) 0.3976(2) 0.0224(4) Uani d 1 . .
H H2 0.543925 0.639353 0.338574 0.027 Uiso d 1 . .
N N3 0.42532(11) 0.59882(9) 0.49354(19) 0.0175(3) Uani d 1 . .
C C1 0.68896(14) 0.57005(11) 0.3140(2) 0.0200(4) Uani d 1 . .
C C2 0.74987(14) 0.51162(12) 0.2755(2) 0.0204(4) Uani d 1 . .
C C3 0.72405(16) 0.43611(12) 0.2725(3) 0.0253(4) Uani d 1 . .
H H3 0.668268 0.422211 0.298899 0.030 Uiso calc 1 . .
C C4 0.77838(18) 0.38168(12) 0.2319(3) 0.0292(5) Uani d 1 . .
H H4 0.760010 0.330612 0.230188 0.035 Uiso calc 1 . .
C C5 0.86007(17) 0.40157(14) 0.1934(3) 0.0307(5) Uani d 1 . .
H H5 0.897430 0.364250 0.164362 0.037 Uiso calc 1 . .
C C6 0.88672(17) 0.47585(13) 0.1977(3) 0.0307(5) Uani d 1 . .
H H6 0.943027 0.489020 0.172126 0.037 Uiso calc 1 . .
C C7 0.83287(15) 0.53211(12) 0.2386(3) 0.0247(4) Uani d 1 . .
C C8 0.86140(18) 0.61314(13) 0.2398(4) 0.0377(6) Uani d 1 . .
H H8A 0.900626 0.620413 0.169772 0.045 Uiso calc 1 . .
H H8B 0.901484 0.627820 0.346198 0.045 Uiso calc 1 . .
C C9 0.77120(19) 0.66194(13) 0.1863(3) 0.0335(5) Uani d 1 . .
H H9A 0.732936 0.648836 0.077981 0.040 Uiso calc 1 . .
H H9B 0.790648 0.715091 0.188104 0.040 Uiso calc 1 . .
C C10 0.70864(16) 0.65141(12) 0.2911(3) 0.0251(4) Uani d 1 . .
H H10A 0.741830 0.674405 0.393677 0.030 Uiso calc 1 . .
H H10B 0.646075 0.677709 0.244715 0.030 Uiso calc 1 . .
C C11 0.49537(14) 0.56397(11) 0.4544(2) 0.0181(4) Uani d 1 . .
C C12 0.39810(15) 0.47730(11) 0.5475(2) 0.0212(4) Uani d 1 . .
H H12 0.368071 0.436044 0.579688 0.025 Uiso calc 1 . .
C C13 0.36779(14) 0.54826(10) 0.5468(2) 0.0174(4) Uani d 1 . .
C C14 0.28248(14) 0.57165(11) 0.5907(2) 0.0181(4) Uani d 1 . .
C C15 0.19406(15) 0.53523(12) 0.5184(2) 0.0248(4) Uani d 1 . .
H H15 0.189962 0.497890 0.442080 0.030 Uiso calc 1 . .
C C16 0.11274(16) 0.55376(13) 0.5583(3) 0.0313(5) Uani d 1 . .
H H16 0.052661 0.529488 0.508398 0.038 Uiso calc 1 . .
C C17 0.11875(17) 0.60770(13) 0.6709(3) 0.0307(5) Uani d 1 . .
H H17 0.062685 0.620568 0.697431 0.037 Uiso calc 1 . .
C C18 0.20603(17) 0.64264(12) 0.7444(3) 0.0273(5) Uani d 1 . .
H H18 0.210020 0.678992 0.822524 0.033 Uiso calc 1 . .
C C19 0.28772(16) 0.62514(11) 0.7051(3) 0.0214(4) Uani d 1 . .
H H19 0.347538 0.649539 0.756080 0.026 Uiso calc 1 . .
C C20 0.40757(14) 0.68028(11) 0.4697(2) 0.0189(4) Uani d 1 . .
H H20A 0.348715 0.693577 0.496169 0.023 Uiso calc 1 . .
H H20B 0.394775 0.692002 0.358296 0.023 Uiso calc 1 . .
C C21 0.49177(14) 0.72801(11) 0.5665(2) 0.0188(4) Uani d 1 . .
C C22 0.52950(17) 0.72086(12) 0.7273(3) 0.0261(4) Uani d 1 . .
H H22 0.505130 0.683350 0.778964 0.031 Uiso calc 1 . .
C C23 0.60270(18) 0.76845(15) 0.8124(3) 0.0329(5) Uani d 1 . .
H H23 0.627952 0.763814 0.922321 0.039 Uiso calc 1 . .
C C24 0.63909(17) 0.82285(15) 0.7369(3) 0.0345(5) Uani d 1 . .
H H24 0.689705 0.855074 0.795090 0.041 Uiso calc 1 . .
C C25 0.60187(18) 0.82998(14) 0.5785(3) 0.0371(6) Uani d 1 . .
H H25 0.626501 0.867479 0.527208 0.044 Uiso calc 1 . .
C C26 0.52811(19) 0.78259(12) 0.4922(3) 0.0287(5) Uani d 1 . .
H H26 0.502782 0.787744 0.382335 0.034 Uiso calc 1 . .

loop_
_atom_site_aniso_label
_atom_site_aniso_U_11
_atom_site_aniso_U_22
_atom_site_aniso_U_33
_atom_site_aniso_U_12
_atom_site_aniso_U_13
_atom_site_aniso_U_23
Br1 0.03693(11) 0.01870(9) 0.02011(9) 0.00145(9) 0.01078(7) 0.00129(8)
S1 0.0231(2) 0.0190(2) 0.0225(2) 0.00341(19) 0.01004(18) -0.00098(19)
N1 0.0207(8) 0.0209(8) 0.0239(8) 0.0026(7) 0.0109(7) -0.0022(7)
N2 0.0229(8) 0.0213(9) 0.0274(9) 0.0018(7) 0.0144(7) -0.0006(7)
N3 0.0185(8) 0.0170(7) 0.0193(8) -0.0005(6) 0.0091(6) -0.0005(6)
C1 0.0196(9) 0.0208(9) 0.0195(9) 0.0018(8) 0.0061(7) -0.0012(7)
C2 0.0201(9) 0.0220(10) 0.0201(9) 0.0036(8) 0.0077(8) -0.0008(8)
C3 0.0248(10) 0.0241(10) 0.0297(11) 0.0029(8) 0.0123(9) 0.0023(8)
C4 0.0337(12) 0.0202(10) 0.0356(12) 0.0037(9) 0.0139(10) -0.0005(9)
C5 0.0297(12) 0.0287(11) 0.0356(12) 0.0090(9) 0.0130(10) -0.0043(9)
C6 0.0247(11) 0.0332(12) 0.0400(13) 0.0041(9) 0.0182(10) -0.0003(10)
C7 0.0222(10) 0.0250(10) 0.0297(11) 0.0013(8) 0.0122(9) -0.0002(9)
C8 0.0313(13) 0.0271(12) 0.0657(18) -0.0026(9) 0.0310(13) -0.0010(12)
C9 0.0422(13) 0.0214(10) 0.0471(15) -0.0008(10) 0.0288(12) 0.0040(10)
C10 0.0252(11) 0.0198(10) 0.0342(12) 0.0015(8) 0.0149(9) -0.0004(9)
C11 0.0194(9) 0.0179(9) 0.0169(9) 0.0003(7) 0.0058(7) -0.0019(7)
C12 0.0217(9) 0.0209(9) 0.0234(10) -0.0016(8) 0.0105(8) -0.0014(8)
C13 0.0187(9) 0.0180(9) 0.0165(8) -0.0007(7) 0.0069(7) 0.0012(7)
C14 0.0187(9) 0.0174(9) 0.0199(9) 0.0005(7) 0.0086(7) 0.0039(7)
C15 0.0245(10) 0.0258(11) 0.0250(10) -0.0049(8) 0.0094(8) -0.0002(8)
C16 0.0195(10) 0.0370(13) 0.0385(13) -0.0060(9) 0.0109(9) 0.0022(10)
C17 0.0252(11) 0.0296(12) 0.0441(13) 0.0042(9) 0.0205(10) 0.0047(10)
C18 0.0336(12) 0.0206(10) 0.0350(12) 0.0037(9) 0.0213(10) 0.0013(9)
C19 0.0229(10) 0.0180(9) 0.0255(10) -0.0007(8) 0.0110(8) 0.0014(8)
C20 0.0209(9) 0.0167(9) 0.0209(9) 0.0008(7) 0.0092(8) 0.0008(7)
C21 0.0203(10) 0.0177(9) 0.0203(9) 0.0013(7) 0.0094(8) -0.0022(7)
C22 0.0273(11) 0.0310(11) 0.0213(10) 0.0025(8) 0.0096(9) 0.0025(8)
C23 0.0305(12) 0.0409(13) 0.0233(11) 0.0029(10) 0.0031(9) -0.0048(10)
C24 0.0307(12) 0.0338(13) 0.0373(13) -0.0052(10) 0.0088(10) -0.0148(10)
C25 0.0446(15) 0.0309(13) 0.0370(13) -0.0187(11) 0.0151(11) -0.0066(10)
C26 0.0398(13) 0.0245(11) 0.0225(11) -0.0089(9) 0.0110(10) -0.0032(8)

loop_
_atom_type_symbol
_atom_type_description
_atom_type_scat_dispersion_real
_atom_type_scat_dispersion_imag
_atom_type_scat_source
C C 0.0033 0.0016 'International Tables Vol C Tables 4.2.6.8 and 6.1.1.4'
H H 0.0000 0.0000 'International Tables Vol C Tables 4.2.6.8 and 6.1.1.4'
Br Br -0.2901 2.4595 'International Tables Vol C Tables 4.2.6.8 and 6.1.1.4'
N N 0.0061 0.0033 'International Tables Vol C Tables 4.2.6.8 and 6.1.1.4'
S S 0.1246 0.1234 'International Tables Vol C Tables 4.2.6.8 and 6.1.1.4'

loop_
_geom_angle_atom_site_label_1
_geom_angle_atom_site_label_2
_geom_angle_atom_site_label_3
_geom_angle_site_symmetry_1
_geom_angle_site_symmetry_3
_geom_angle
_geom_angle_publ_flag
C11 S1 C12 . . 89.42(10) ?
C1 N1 N2 . . 118.09(17) ?
C11 N2 N1 . . 111.65(17) ?
C11 N2 H2 . . 121.5 ?
N1 N2 H2 . . 118.8 ?
C11 N3 C13 . . 112.19(16) ?
C11 N3 C20 . . 122.06(16) ?
C13 N3 C20 . . 125.56(15) ?
N1 C1 C2 . . 115.06(19) ?
N1 C1 C10 . . 125.46(19) ?
C2 C1 C10 . . 119.48(18) ?
C3 C2 C7 . . 119.61(19) ?
C3 C2 C1 . . 120.48(18) ?
C7 C2 C1 . . 119.89(19) ?
C4 C3 C2 . . 120.9(2) ?
C4 C3 H3 . . 119.6 ?
C2 C3 H3 . . 119.6 ?
C3 C4 C5 . . 119.9(2) ?
C3 C4 H4 . . 120.1 ?
C5 C4 H4 . . 120.1 ?
C6 C5 C4 . . 119.7(2) ?
C6 C5 H5 . . 120.2 ?
C4 C5 H5 . . 120.2 ?
C5 C6 C7 . . 121.6(2) ?
C5 C6 H6 . . 119.2 ?
C7 C6 H6 . . 119.2 ?
C6 C7 C2 . . 118.4(2) ?
C6 C7 C8 . . 121.2(2) ?
C2 C7 C8 . . 120.42(19) ?
C7 C8 C9 . . 110.03(19) ?
C7 C8 H8A . . 109.7 ?
C9 C8 H8A . . 109.7 ?
C7 C8 H8B . . 109.7 ?
C9 C8 H8B . . 109.7 ?
H8A C8 H8B . . 108.2 ?
C8 C9 C10 . . 110.9(2) ?
C8 C9 H9A . . 109.5 ?
C10 C9 H9A . . 109.5 ?
C8 C9 H9B . . 109.5 ?
C10 C9 H9B . . 109.5 ?
H9A C9 H9B . . 108.0 ?
C1 C10 C9 . . 112.50(18) ?
C1 C10 H10A . . 109.1 ?
C9 C10 H10A . . 109.1 ?
C1 C10 H10B . . 109.1 ?
C9 C10 H10B . . 109.1 ?
H10A C10 H10B . . 107.8 ?
N3 C11 N2 . . 125.43(18) ?
N3 C11 S1 . . 113.41(14) ?
N2 C11 S1 . . 121.16(15) ?
C13 C12 S1 . . 112.95(15) ?
C13 C12 H12 . . 123.5 ?
S1 C12 H12 . . 123.5 ?
C12 C13 N3 . . 112.01(17) ?
C12 C13 C14 . . 124.63(17) ?
N3 C13 C14 . . 123.33(16) ?
C19 C14 C15 . . 119.26(19) ?
C19 C14 C13 . . 122.95(18) ?
C15 C14 C13 . . 117.71(18) ?
C16 C15 C14 . . 119.9(2) ?
C16 C15 H15 . . 120.0 ?
C14 C15 H15 . . 120.0 ?
C15 C16 C17 . . 120.2(2) ?
C15 C16 H16 . . 119.9 ?
C17 C16 H16 . . 119.9 ?
C18 C17 C16 . . 120.1(2) ?
C18 C17 H17 . . 120.0 ?
C16 C17 H17 . . 120.0 ?
C17 C18 C19 . . 120.4(2) ?
C17 C18 H18 . . 119.8 ?
C19 C18 H18 . . 119.8 ?
C18 C19 C14 . . 120.1(2) ?
C18 C19 H19 . . 119.9 ?
C14 C19 H19 . . 119.9 ?
N3 C20 C21 . . 113.39(16) ?
N3 C20 H20A . . 108.9 ?
C21 C20 H20A . . 108.9 ?
N3 C20 H20B . . 108.9 ?
C21 C20 H20B . . 108.9 ?
H20A C20 H20B . . 107.7 ?
C26 C21 C22 . . 119.5(2) ?
C26 C21 C20 . . 118.49(19) ?
C22 C21 C20 . . 121.89(19) ?
C23 C22 C21 . . 120.1(2) ?
C23 C22 H22 . . 120.0 ?
C21 C22 H22 . . 120.0 ?
C22 C23 C24 . . 120.1(2) ?
C22 C23 H23 . . 120.0 ?
C24 C23 H23 . . 120.0 ?
C25 C24 C23 . . 119.9(2) ?
C25 C24 H24 . . 120.1 ?
C23 C24 H24 . . 120.1 ?
C24 C25 C26 . . 120.4(2) ?
C24 C25 H25 . . 119.8 ?
C26 C25 H25 . . 119.8 ?
C21 C26 C25 . . 120.0(2) ?
C21 C26 H26 . . 120.0 ?
C25 C26 H26 . . 120.0 ?

loop_
_geom_bond_atom_site_label_1
_geom_bond_atom_site_label_2
_geom_bond_site_symmetry_2
_geom_bond_distance
_geom_bond_publ_flag
S1 C11 . 1.720(2) ?
S1 C12 . 1.729(2) ?
N1 C1 . 1.283(3) ?
N1 N2 . 1.396(2) ?
N2 C11 . 1.341(3) ?
N2 H2 . 0.9100 ?
N3 C11 . 1.337(2) ?
N3 C13 . 1.419(2) ?
N3 C20 . 1.483(2) ?
C1 C2 . 1.483(3) ?
C1 C10 . 1.510(3) ?
C2 C3 . 1.399(3) ?
C2 C7 . 1.402(3) ?
C3 C4 . 1.377(3) ?
C3 H3 . 0.9500 ?
C4 C5 . 1.388(3) ?
C4 H4 . 0.9500 ?
C5 C6 . 1.381(3) ?
C5 H5 . 0.9500 ?
C6 C7 . 1.397(3) ?
C6 H6 . 0.9500 ?
C7 C8 . 1.506(3) ?
C8 C9 . 1.519(4) ?
C8 H8A . 0.9900 ?
C8 H8B . 0.9900 ?
C9 C10 . 1.525(3) ?
C9 H9A . 0.9900 ?
C9 H9B . 0.9900 ?
C10 H10A . 0.9900 ?
C10 H10B . 0.9900 ?
C12 C13 . 1.342(3) ?
C12 H12 . 0.9500 ?
C13 C14 . 1.480(3) ?
C14 C19 . 1.396(3) ?
C14 C15 . 1.402(3) ?
C15 C16 . 1.384(3) ?
C15 H15 . 0.9500 ?
C16 C17 . 1.388(3) ?
C16 H16 . 0.9500 ?
C17 C18 . 1.379(3) ?
C17 H17 . 0.9500 ?
C18 C19 . 1.382(3) ?
C18 H18 . 0.9500 ?
C19 H19 . 0.9500 ?
C20 C21 . 1.519(3) ?
C20 H20A . 0.9900 ?
C20 H20B . 0.9900 ?
C21 C26 . 1.384(3) ?
C21 C22 . 1.391(3) ?
C22 C23 . 1.387(3) ?
C22 H22 . 0.9500 ?
C23 C24 . 1.389(4) ?
C23 H23 . 0.9500 ?
C24 C25 . 1.370(4) ?
C24 H24 . 0.9500 ?
C25 C26 . 1.394(3) ?
C25 H25 . 0.9500 ?
C26 H26 . 0.9500 ?

loop_
_geom_hbond_atom_site_label_D
_geom_hbond_atom_site_label_H
_geom_hbond_atom_site_label_A
_geom_hbond_site_symmetry_A
_geom_hbond_distance_DH
_geom_hbond_distance_HA
_geom_hbond_distance_DA
_geom_hbond_angle_DHA
_geom_hbond_publ_flag
N2 H2 Br1 2_564 0.91 2.63 3.4633(18) 152 yes
C10 H10B Br1 2_564 0.99 2.88 3.837(2) 164 yes
C20 H20B Br1 2_564 0.99 2.84 3.7560(19) 155 yes
C26 H26 Br1 2_564 0.95 2.90 3.730(2) 146 yes

loop_
_geom_torsion_atom_site_label_1
_geom_torsion_atom_site_label_2
_geom_torsion_atom_site_label_3
_geom_torsion_atom_site_label_4
_geom_torsion_site_symmetry_1
_geom_torsion_site_symmetry_2
_geom_torsion_site_symmetry_3
_geom_torsion_site_symmetry_4
_geom_torsion
_geom_torsion_publ_flag
C1 N1 N2 C11 . . . . -178.27(18) ?
N2 N1 C1 C2 . . . . -177.26(17) ?
N2 N1 C1 C10 . . . . 2.7(3) ?
N1 C1 C2 C3 . . . . 10.0(3) ?
C10 C1 C2 C3 . . . . -170.0(2) ?
N1 C1 C2 C7 . . . . -171.39(19) ?
C10 C1 C2 C7 . . . . 8.6(3) ?
C7 C2 C3 C4 . . . . -0.8(3) ?
C1 C2 C3 C4 . . . . 177.8(2) ?
C2 C3 C4 C5 . . . . 0.1(3) ?
C3 C4 C5 C6 . . . . 0.6(4) ?
C4 C5 C6 C7 . . . . -0.6(4) ?
C5 C6 C7 C2 . . . . -0.2(4) ?
C5 C6 C7 C8 . . . . -178.8(2) ?
C3 C2 C7 C6 . . . . 0.8(3) ?
C1 C2 C7 C6 . . . . -177.8(2) ?
C3 C2 C7 C8 . . . . 179.5(2) ?
C1 C2 C7 C8 . . . . 0.8(3) ?
C6 C7 C8 C9 . . . . 144.2(2) ?
C2 C7 C8 C9 . . . . -34.4(3) ?
C7 C8 C9 C10 . . . . 58.8(3) ?
N1 C1 C10 C9 . . . . -163.3(2) ?
C2 C1 C10 C9 . . . . 16.7(3) ?
C8 C9 C10 C1 . . . . -50.3(3) ?
C13 N3 C11 N2 . . . . 178.69(19) ?
C20 N3 C11 N2 . . . . 3.3(3) ?
C13 N3 C11 S1 . . . . -1.4(2) ?
C20 N3 C11 S1 . . . . -176.74(14) ?
N1 N2 C11 N3 . . . . -178.87(18) ?
N1 N2 C11 S1 . . . . 1.2(2) ?
C12 S1 C11 N3 . . . . 1.18(15) ?
C12 S1 C11 N2 . . . . -178.90(18) ?
C11 S1 C12 C13 . . . . -0.65(16) ?
S1 C12 C13 N3 . . . . 0.0(2) ?
S1 C12 C13 C14 . . . . 177.93(15) ?
C11 N3 C13 C12 . . . . 0.9(2) ?
C20 N3 C13 C12 . . . . 176.04(18) ?
C11 N3 C13 C14 . . . . -177.07(18) ?
C20 N3 C13 C14 . . . . -1.9(3) ?
C12 C13 C14 C19 . . . . 125.0(2) ?
N3 C13 C14 C19 . . . . -57.4(3) ?
C12 C13 C14 C15 . . . . -51.8(3) ?
N3 C13 C14 C15 . . . . 125.9(2) ?
C19 C14 C15 C16 . . . . 1.5(3) ?
C13 C14 C15 C16 . . . . 178.37(19) ?
C14 C15 C16 C17 . . . . -0.7(3) ?
C15 C16 C17 C18 . . . . -0.5(4) ?
C16 C17 C18 C19 . . . . 0.9(4) ?
C17 C18 C19 C14 . . . . -0.2(3) ?
C15 C14 C19 C18 . . . . -1.1(3) ?
C13 C14 C19 C18 . . . . -177.76(19) ?
C11 N3 C20 C21 . . . . -64.4(2) ?
C13 N3 C20 C21 . . . . 120.94(19) ?
N3 C20 C21 C26 . . . . 128.1(2) ?
N3 C20 C21 C22 . . . . -55.2(2) ?
C26 C21 C22 C23 . . . . 0.3(3) ?
C20 C21 C22 C23 . . . . -176.3(2) ?
C21 C22 C23 C24 . . . . -0.6(4) ?
C22 C23 C24 C25 . . . . 0.7(4) ?
C23 C24 C25 C26 . . . . -0.5(4) ?
C22 C21 C26 C25 . . . . -0.1(4) ?
C20 C21 C26 C25 . . . . 176.6(2) ?
C24 C25 C26 C21 . . . . 0.2(4) ?

_cod_database_fobs_code 2243787
